data_7700873
loop_
_publ_author_name
'Liu, Liu Leo'
'Zhou, Jiliang'
'Kim, Youngsuk'
'Cao, Levy L.'
'Stephan, Douglas W.'

_publ_section_title
;
 Oligomerization of phosphaalkynes mediated by bulky N-heterocyclic
 carbenes: avenues to novel phosphorus frameworks.
;
_journal_issue 38
_journal_name_full 'Dalton transactions (Cambridge, England : 2003)'
_journal_page_first 14242
_journal_page_last 14245
_journal_paper_doi 10.1039/c9dt03185e
_journal_volume 48
_journal_year 2019
_chemical_formula_sum 'C94.71 H147.5 N4 P6'
_chemical_formula_weight 1528.00
_space_group_crystal_system triclinic
_space_group_IT_number 2
_space_group_name_Hall '-P 1'
_space_group_name_H-M_alt 'P -1'
_symmetry_space_group_name_Hall '-P 1'
_symmetry_space_group_name_H-M 'P -1'
_atom_sites_solution_hydrogens geom
_audit_creation_method SHELXL-2014/7
_audit_update_record
;
2019-07-31 deposited with the CCDC.    2019-08-21 downloaded from the CCDC.
;
_cell_angle_alpha 104.73(8)
_cell_angle_beta 106.61(9)
_cell_angle_gamma 102.84(10)
_cell_formula_units_Z 1
_cell_length_a 12.20(4)
_cell_length_b 13.55(5)
_cell_length_c 17.59(6)
_cell_measurement_reflns_used 5024
_cell_measurement_temperature 150(2)
_cell_measurement_theta_max 20.42
_cell_measurement_theta_min 2.45
_cell_volume 2555(16)
_computing_cell_refinement 'Bruker SAINT'
_computing_data_collection 'Bruker APEX2'
_computing_data_reduction 'Bruker SAINT'
_computing_molecular_graphics 'Ortep 3'
_computing_structure_refinement 'SHELXL-2014/7 (Sheldrick, 2014)'
_computing_structure_solution 'SHELXT-2014/4 (Sheldrick, 2015)'
_diffrn_ambient_temperature 150(2)
_diffrn_measured_fraction_theta_full 0.980
_diffrn_measured_fraction_theta_max 0.980
_diffrn_measurement_device_type 'Bruker APEX-II CCD'
_diffrn_measurement_method '\f and \w scans'
_diffrn_radiation_type MoK\a
_diffrn_radiation_wavelength 0.71073
_diffrn_reflns_av_R_equivalents 0.1182
_diffrn_reflns_av_unetI/netI 0.1212
_diffrn_reflns_Laue_measured_fraction_full 0.980
_diffrn_reflns_Laue_measured_fraction_max 0.980
_diffrn_reflns_limit_h_max 10
_diffrn_reflns_limit_h_min -14
_diffrn_reflns_limit_k_max 15
_diffrn_reflns_limit_k_min -15
_diffrn_reflns_limit_l_max 20
_diffrn_reflns_limit_l_min -20
_diffrn_reflns_number 50094
_diffrn_reflns_point_group_measured_fraction_full 0.980
_diffrn_reflns_point_group_measured_fraction_max 0.980
_diffrn_reflns_theta_full 24.598
_diffrn_reflns_theta_max 24.598
_diffrn_reflns_theta_min 2.535
_exptl_absorpt_coefficient_mu 0.146
_exptl_absorpt_correction_T_max 0.7452
_exptl_absorpt_correction_T_min 0.6751
_exptl_absorpt_correction_type multi-scan
_exptl_absorpt_process_details
;
multi-scan from symmetry-related measurements
Sortav (Blessing 1995)
;
_exptl_crystal_colour purple
_exptl_crystal_density_diffrn 0.993
_exptl_crystal_description block
_exptl_crystal_F_000 834
_refine_diff_density_max 0.748
_refine_diff_density_min -0.351
_refine_diff_density_rms 0.074
_refine_ls_extinction_method none
_refine_ls_goodness_of_fit_ref 1.040
_refine_ls_hydrogen_treatment constr
_refine_ls_matrix_type full
_refine_ls_number_parameters 542
_refine_ls_number_reflns 8436
_refine_ls_number_restraints 92
_refine_ls_restrained_S_all 1.039
_refine_ls_R_factor_all 0.1723
_refine_ls_R_factor_gt 0.0808
_refine_ls_shift/su_max 0.000
_refine_ls_shift/su_mean 0.000
_refine_ls_structure_factor_coef Fsqd
_refine_ls_weighting_details 'w=1/[\s^2^(Fo^2^)+(0.1150P)^2^+3.0963P] where P=(Fo^2^+2Fc^2^)/3'
_refine_ls_weighting_scheme calc
_refine_ls_wR_factor_gt 0.2001
_refine_ls_wR_factor_ref 0.2549
_reflns_Friedel_coverage 0.000
_reflns_number_gt 4432
_reflns_number_total 8436
_reflns_threshold_expression 'I > 2\s(I)'
_cod_data_source_file c9dt03185e2.cif
_cod_data_source_block 5
_cod_depositor_comments 'Adding full bibliography for 7700871--7700873.cif.'
_cod_original_cell_volume 2554(16)
_cod_original_formula_sum 'C94.71 H147.50 N4 P6'
_cod_database_code 7700873
_shelx_shelxl_version_number 2014/7
_shelx_space_group_comment
;
The symmetry employed for this shelxl refinement is uniquely defined
by the following loop, which should always be used as a source of
symmetry information in preference to the above space-group names.
They are only intended as comments.
;

loop_
_space_group_symop_operation_xyz
'x, y, z'
'-x, -y, -z'

loop_
_atom_site_label
_atom_site_type_symbol
_atom_site_fract_x
_atom_site_fract_y
_atom_site_fract_z
_atom_site_U_iso_or_equiv
_atom_site_adp_type
_atom_site_occupancy
_atom_site_site_symmetry_order
_atom_site_calc_flag
_atom_site_refinement_flags_posn
_atom_site_refinement_flags_adp
_atom_site_refinement_flags_occupancy
_atom_site_disorder_assembly
_atom_site_disorder_group
P1 P -0.26593(12) -0.52778(11) -0.18059(8) 0.0341(4) Uani 1 1 d . . . . .
P2 P -0.08628(12) -0.39176(12) -0.09899(9) 0.0393(4) Uani 1 1 d . . . . .
P3 P -0.03776(19) -0.44347(16) 0.01569(11) 0.0730(6) Uani 1 1 d . . . . .
N1 N -0.2303(3) -0.7172(3) -0.3790(2) 0.0347(10) Uani 1 1 d . . . . .
N2 N -0.3477(3) -0.7565(3) -0.3070(2) 0.0345(10) Uani 1 1 d . . . . .
C1 C -0.2813(4) -0.5589(4) -0.2920(3) 0.0317(11) Uani 1 1 d . . . . .
C2 C -0.2851(4) -0.6676(4) -0.3249(3) 0.0340(12) Uani 1 1 d . . . . .
C3 C -0.2556(5) -0.8289(4) -0.3891(3) 0.0430(13) Uani 1 1 d . . . . .
H3A H -0.2275 -0.8784 -0.4210 0.052 Uiso 1 1 calc R U . . .
C4 C -0.3259(5) -0.8514(4) -0.3454(3) 0.0421(13) Uani 1 1 d . . . . .
H4A H -0.3561 -0.9198 -0.3410 0.051 Uiso 1 1 calc R U . . .
C5 C -0.1375(5) -0.6737(4) -0.4115(3) 0.0367(12) Uani 1 1 d . . . . .
C6 C -0.1733(5) -0.7010(4) -0.5019(3) 0.0416(13) Uani 1 1 d . . . . .
C7 C -0.0803(5) -0.6689(5) -0.5329(4) 0.0504(15) Uani 1 1 d . . . . .
H7A H -0.1000 -0.6856 -0.5920 0.060 Uiso 1 1 calc R U . . .
C8 C 0.0398(6) -0.6129(5) -0.4782(4) 0.0533(16) Uani 1 1 d . . . . .
H8A H 0.0995 -0.5915 -0.5008 0.064 Uiso 1 1 calc R U . . .
C9 C 0.0727(5) -0.5883(5) -0.3906(4) 0.0525(15) Uani 1 1 d . . . . .
H9A H 0.1544 -0.5507 -0.3547 0.063 Uiso 1 1 calc R U . . .
C10 C -0.0151(5) -0.6189(4) -0.3550(3) 0.0412(13) Uani 1 1 d . . . . .
C11 C -0.3047(5) -0.7676(5) -0.5653(3) 0.0511(15) Uani 1 1 d . . . . .
H11A H -0.3589 -0.7721 -0.5322 0.061 Uiso 1 1 calc R U . . .
C12 C -0.3132(6) -0.8846(5) -0.6133(4) 0.0722(19) Uani 1 1 d . . . . .
H12A H -0.3963 -0.9243 -0.6524 0.108 Uiso 1 1 calc R U . . .
H12B H -0.2590 -0.8822 -0.6450 0.108 Uiso 1 1 calc R U . . .
H12C H -0.2897 -0.9210 -0.5727 0.108 Uiso 1 1 calc R U . . .
C13 C -0.3530(6) -0.7134(6) -0.6319(4) 0.075(2) Uani 1 1 d . . . . .
H13A H -0.3480 -0.6398 -0.6023 0.113 Uiso 1 1 calc R U . . .
H13B H -0.3037 -0.7116 -0.6671 0.113 Uiso 1 1 calc R U . . .
H13C H -0.4371 -0.7552 -0.6675 0.113 Uiso 1 1 calc R U . . .
C14 C 0.0241(5) -0.5969(5) -0.2584(3) 0.0469(14) Uani 1 1 d . . . . .
H14A H -0.0465 -0.5898 -0.2420 0.056 Uiso 1 1 calc R U . . .
C15 C 0.0549(7) -0.6957(6) -0.2387(4) 0.077(2) Uani 1 1 d . . . . .
H15A H 0.0796 -0.6819 -0.1778 0.115 Uiso 1 1 calc R U . . .
H15B H -0.0164 -0.7600 -0.2686 0.115 Uiso 1 1 calc R U . . .
H15C H 0.1209 -0.7074 -0.2572 0.115 Uiso 1 1 calc R U . . .
C16 C 0.1323(5) -0.4908(5) -0.2038(4) 0.0639(18) Uani 1 1 d . . . . .
H16A H 0.1521 -0.4821 -0.1439 0.096 Uiso 1 1 calc R U . . .
H16B H 0.2027 -0.4951 -0.2191 0.096 Uiso 1 1 calc R U . . .
H16C H 0.1098 -0.4291 -0.2141 0.096 Uiso 1 1 calc R U . . .
C17 C -0.4565(4) -0.7693(4) -0.2849(3) 0.0344(12) Uani 1 1 d . . . . .
C18 C -0.5688(4) -0.7792(4) -0.3475(3) 0.0390(13) Uani 1 1 d . . . . .
C19 C -0.6756(5) -0.8048(4) -0.3287(4) 0.0476(14) Uani 1 1 d . . . . .
H19A H -0.7507 -0.8111 -0.3684 0.057 Uiso 1 1 calc R U . . .
C20 C -0.6710(5) -0.8209(5) -0.2517(4) 0.0525(15) Uani 1 1 d . . . . .
H20A H -0.7428 -0.8376 -0.2398 0.063 Uiso 1 1 calc R U . . .
C21 C -0.5601(5) -0.8123(4) -0.1923(4) 0.0478(14) Uani 1 1 d . . . . .
H21A H -0.5586 -0.8239 -0.1411 0.057 Uiso 1 1 calc R U . . .
C22 C -0.4507(4) -0.7867(4) -0.2074(3) 0.0383(12) Uani 1 1 d . . . . .
C23 C -0.5781(5) -0.7697(4) -0.4345(3) 0.0455(14) Uani 1 1 d . . . . .
H23A H -0.4962 -0.7278 -0.4293 0.055 Uiso 1 1 calc R U . . .
C24 C -0.6152(6) -0.8825(5) -0.5024(4) 0.0696(19) Uani 1 1 d . . . . .
H24A H -0.6204 -0.8741 -0.5570 0.104 Uiso 1 1 calc R U . . .
H24B H -0.5546 -0.9176 -0.4860 0.104 Uiso 1 1 calc R U . . .
H24C H -0.6938 -0.9266 -0.5071 0.104 Uiso 1 1 calc R U . . .
C25 C -0.6676(5) -0.7093(5) -0.4660(4) 0.0611(17) Uani 1 1 d . . . . .
H25A H -0.6692 -0.7061 -0.5213 0.092 Uiso 1 1 calc R U . . .
H25B H -0.7487 -0.7479 -0.4707 0.092 Uiso 1 1 calc R U . . .
H25C H -0.6410 -0.6360 -0.4257 0.092 Uiso 1 1 calc R U . . .
C26 C -0.3315(5) -0.7847(5) -0.1419(3) 0.0457(14) Uani 1 1 d . . . . .
H26A H -0.2626 -0.7505 -0.1566 0.055 Uiso 1 1 calc R U . . .
C27 C -0.3313(5) -0.9019(5) -0.1477(4) 0.0618(17) Uani 1 1 d . . . . .
H27A H -0.3446 -0.9436 -0.2057 0.093 Uiso 1 1 calc R U . . .
H27B H -0.2533 -0.8993 -0.1098 0.093 Uiso 1 1 calc R U . . .
H27C H -0.3959 -0.9362 -0.1310 0.093 Uiso 1 1 calc R U . . .
C28 C -0.3106(5) -0.7172(5) -0.0503(4) 0.0582(16) Uani 1 1 d . . . . .
H28A H -0.2353 -0.7182 -0.0116 0.087 Uiso 1 1 calc R U . . .
H28B H -0.3053 -0.6428 -0.0467 0.087 Uiso 1 1 calc R U . . .
H28C H -0.3780 -0.7480 -0.0347 0.087 Uiso 1 1 calc R U . . .
C29 C -0.2646(5) -0.4737(4) -0.3391(3) 0.0389(13) Uani 1 1 d . . . . .
C30 C -0.3380(5) -0.5287(4) -0.4359(3) 0.0477(14) Uani 1 1 d . . . . .
H30A H -0.4218 -0.5660 -0.4452 0.072 Uiso 1 1 calc R U . . .
H30B H -0.3359 -0.4739 -0.4631 0.072 Uiso 1 1 calc R U . . .
H30C H -0.3022 -0.5808 -0.4602 0.072 Uiso 1 1 calc R U . . .
C31 C -0.1295(5) -0.4134(5) -0.3234(4) 0.0526(15) Uani 1 1 d . . . . .
H31A H -0.0841 -0.3792 -0.2626 0.079 Uiso 1 1 calc R U . . .
H31B H -0.0934 -0.4653 -0.3475 0.079 Uiso 1 1 calc R U . . .
H31C H -0.1271 -0.3584 -0.3504 0.079 Uiso 1 1 calc R U . . .
C32 C -0.3206(6) -0.3829(5) -0.3100(4) 0.0639(18) Uani 1 1 d . . . . .
H32A H -0.2789 -0.3443 -0.2493 0.096 Uiso 1 1 calc R U . . .
H32B H -0.3110 -0.3323 -0.3406 0.096 Uiso 1 1 calc R U . . .
H32C H -0.4066 -0.4157 -0.3221 0.096 Uiso 1 1 calc R U . . .
C33 C -0.3142(4) -0.4087(4) -0.1353(3) 0.0353(12) Uani 1 1 d . . . . .
C34 C -0.4516(5) -0.4228(4) -0.1505(3) 0.0418(13) Uani 1 1 d . . . . .
C35 C -0.5349(5) -0.5170(5) -0.2324(4) 0.0593(17) Uani 1 1 d . . . . .
H35A H -0.5209 -0.5014 -0.2809 0.089 Uiso 1 1 calc R U . . .
H35B H -0.5173 -0.5834 -0.2296 0.089 Uiso 1 1 calc R U . . .
H35C H -0.6194 -0.5260 -0.2387 0.089 Uiso 1 1 calc R U . . .
C36 C -0.4892(5) -0.3202(5) -0.1573(4) 0.0525(15) Uani 1 1 d . . . . .
H36A H -0.4383 -0.2582 -0.1064 0.079 Uiso 1 1 calc R U . . .
H36B H -0.4786 -0.3050 -0.2068 0.079 Uiso 1 1 calc R U . . .
H36C H -0.5739 -0.3336 -0.1630 0.079 Uiso 1 1 calc R U . . .
C37 C -0.4773(5) -0.4516(5) -0.0755(4) 0.0589(17) Uani 1 1 d . . . . .
H37A H -0.4257 -0.3933 -0.0224 0.088 Uiso 1 1 calc R U . . .
H37B H -0.5622 -0.4611 -0.0830 0.088 Uiso 1 1 calc R U . . .
H37C H -0.4602 -0.5185 -0.0739 0.088 Uiso 1 1 calc R U . . .
C38 C -0.2058(5) -0.3310(4) -0.0779(3) 0.0368(12) Uani 1 1 d . . . . .
C39 C -0.1666(5) -0.2147(4) -0.0130(3) 0.0454(14) Uani 1 1 d . . . . .
C40 C -0.2370(6) -0.2054(5) 0.0484(4) 0.0627(17) Uani 1 1 d . . . . .
H40A H -0.2084 -0.1311 0.0872 0.094 Uiso 1 1 calc R U . . .
H40B H -0.3234 -0.2257 0.0159 0.094 Uiso 1 1 calc R U . . .
H40C H -0.2234 -0.2537 0.0807 0.094 Uiso 1 1 calc R U . . .
C41 C -0.1862(6) -0.1362(5) -0.0652(4) 0.0673(18) Uani 1 1 d . . . . .
H41A H -0.1416 -0.1428 -0.1035 0.101 Uiso 1 1 calc R U . . .
H41B H -0.2724 -0.1555 -0.0980 0.101 Uiso 1 1 calc R U . . .
H41C H -0.1569 -0.0618 -0.0263 0.101 Uiso 1 1 calc R U . . .
C42 C -0.0286(5) -0.1739(5) 0.0412(4) 0.0608(17) Uani 1 1 d . . . . .
H42A H 0.0176 -0.1790 0.0038 0.091 Uiso 1 1 calc R U . . .
H42B H -0.0053 -0.0988 0.0774 0.091 Uiso 1 1 calc R U . . .
H42C H -0.0116 -0.2184 0.0764 0.091 Uiso 1 1 calc R U . . .
C7A C -1.095(2) -1.0709(19) -0.2661(15) 0.164(7) Uani 0.542(12) 1 d . U P A 2
H7AA H -1.1277 -1.0501 -0.3152 0.246 Uiso 0.542(12) 1 calc R U P A 2
H7AB H -1.1532 -1.1367 -0.2699 0.246 Uiso 0.542(12) 1 calc R U P A 2
H7AC H -1.0808 -1.0129 -0.2144 0.246 Uiso 0.542(12) 1 calc R U P A 2
C8A C -1.022(2) -1.084(2) -0.2650(17) 0.175(7) Uani 0.542(12) 1 d . U P A 2
H8AA H -0.9662 -1.0172 -0.2634 0.210 Uiso 0.542(12) 1 calc R U P A 2
H8AB H -1.0383 -1.1405 -0.3186 0.210 Uiso 0.542(12) 1 calc R U P A 2
C9A C -0.956(2) -1.118(2) -0.1906(16) 0.171(6) Uani 0.542(12) 1 d . U P A 2
H9AA H -0.9503 -1.0633 -0.1389 0.205 Uiso 0.542(12) 1 calc R U P A 2
H9AB H -1.0142 -1.1857 -0.1961 0.205 Uiso 0.542(12) 1 calc R U P A 2
C10A C -0.843(3) -1.136(2) -0.1707(18) 0.178(7) Uani 0.542(12) 1 d . U P A 2
H10A H -0.8510 -1.1706 -0.2296 0.214 Uiso 0.542(12) 1 calc R U P A 2
H10B H -0.8670 -1.1975 -0.1519 0.214 Uiso 0.542(12) 1 calc R U P A 2
C11A C -0.692(2) -1.110(2) -0.1271(17) 0.178(8) Uani 0.542(12) 1 d . U P A 2
H11B H -0.6724 -1.1763 -0.1451 0.267 Uiso 0.542(12) 1 calc R U P A 2
H11C H -0.6502 -1.0555 -0.1455 0.267 Uiso 0.542(12) 1 calc R U P A 2
H11D H -0.6666 -1.0833 -0.0655 0.267 Uiso 0.542(12) 1 calc R U P A 2
C7B C -0.901(4) -1.111(3) -0.223(3) 0.100(8) Uani 0.229(6) 1 d D U P A -3
H7BA H -0.8963 -1.0755 -0.2644 0.150 Uiso 0.229(6) 1 calc R U P A -3
H7BB H -0.9627 -1.1819 -0.2506 0.150 Uiso 0.229(6) 1 calc R U P A -3
H7BC H -0.9211 -1.0669 -0.1788 0.150 Uiso 0.229(6) 1 calc R U P A -3
C8B C -0.803(3) -1.122(3) -0.191(2) 0.090(6) Uani 0.229(6) 1 d D U P A -3
H8BA H -0.7459 -1.0480 -0.1695 0.108 Uiso 0.229(6) 1 calc R U P A -3
H8BB H -0.7869 -1.1610 -0.2402 0.108 Uiso 0.229(6) 1 calc R U P A -3
C9B C -0.764(3) -1.160(3) -0.138(2) 0.091(6) Uani 0.229(6) 1 d D U P A -3
H9BA H -0.7769 -1.2381 -0.1629 0.110 Uiso 0.229(6) 1 calc R U P A -3
H9BB H -0.7998 -1.1490 -0.0937 0.110 Uiso 0.229(6) 1 calc R U P A -3
C10B C -0.619(3) -1.089(3) -0.100(3) 0.088(6) Uani 0.229(6) 1 d . U P A -3
H10C H -0.5731 -1.1396 -0.0909 0.106 Uiso 0.229(6) 1 calc R U P A -3
H10D H -0.6024 -1.0646 -0.1450 0.106 Uiso 0.229(6) 1 calc R U P A -3
C11B C -0.576(3) -1.011(2) -0.035(2) 0.073(7) Uani 0.229(6) 1 d . U P A -3
H11E H -0.4900 -0.9790 -0.0225 0.110 Uiso 0.229(6) 1 calc R U P A -3
H11F H -0.6172 -0.9573 -0.0428 0.110 Uiso 0.229(6) 1 calc R U P A -3
H11G H -0.5877 -1.0328 0.0117 0.110 Uiso 0.229(6) 1 calc R U P A -3
C3S C -0.9900(8) -1.0205(10) -0.5757(7) 0.043(3) Uani 0.5 1 d . U P . .
H3SA H -0.9784 -1.0380 -0.6280 0.052 Uiso 0.5 1 calc R U P . .
C1S C -0.9959(9) -1.0566(11) -0.4513(10) 0.067(4) Uani 0.5 1 d . . P . .
H1SA H -0.9870 -1.1001 -0.4167 0.081 Uiso 0.5 1 calc R U P . .
C2S C -0.9899(9) -1.0953(11) -0.5277(11) 0.075(4) Uani 0.5 1 d . . P . .
H2SA H -0.9860 -1.1657 -0.5493 0.090 Uiso 0.5 1 calc R U P . .

loop_
_atom_site_aniso_label
_atom_site_aniso_U_11
_atom_site_aniso_U_22
_atom_site_aniso_U_33
_atom_site_aniso_U_23
_atom_site_aniso_U_13
_atom_site_aniso_U_12
P1 0.0412(8) 0.0375(8) 0.0397(8) 0.0213(7) 0.0247(6) 0.0203(6)
P2 0.0425(8) 0.0472(9) 0.0419(8) 0.0223(7) 0.0229(7) 0.0219(7)
P3 0.1262(16) 0.0899(14) 0.0561(11) 0.0461(10) 0.0547(11) 0.0814(13)
N1 0.042(2) 0.040(3) 0.036(2) 0.019(2) 0.024(2) 0.020(2)
N2 0.040(2) 0.036(2) 0.044(3) 0.021(2) 0.027(2) 0.0182(19)
C1 0.038(3) 0.036(3) 0.034(3) 0.019(2) 0.020(2) 0.019(2)
C2 0.037(3) 0.044(3) 0.036(3) 0.023(3) 0.021(2) 0.021(2)
C3 0.058(3) 0.038(3) 0.054(4) 0.020(3) 0.038(3) 0.026(3)
C4 0.052(3) 0.032(3) 0.052(3) 0.019(3) 0.027(3) 0.017(3)
C5 0.053(3) 0.040(3) 0.042(3) 0.023(3) 0.033(3) 0.029(3)
C6 0.062(4) 0.043(3) 0.044(3) 0.025(3) 0.032(3) 0.033(3)
C7 0.068(4) 0.060(4) 0.048(4) 0.030(3) 0.038(3) 0.033(3)
C8 0.065(4) 0.067(4) 0.059(4) 0.034(3) 0.047(3) 0.033(3)
C9 0.051(4) 0.063(4) 0.060(4) 0.027(3) 0.034(3) 0.025(3)
C10 0.045(3) 0.049(3) 0.048(3) 0.025(3) 0.030(3) 0.024(3)
C11 0.059(4) 0.064(4) 0.037(3) 0.016(3) 0.023(3) 0.026(3)
C12 0.081(5) 0.070(5) 0.056(4) 0.009(4) 0.026(4) 0.020(4)
C13 0.091(5) 0.107(6) 0.044(4) 0.032(4) 0.024(4) 0.054(4)
C14 0.046(3) 0.065(4) 0.046(3) 0.025(3) 0.025(3) 0.028(3)
C15 0.114(6) 0.098(6) 0.048(4) 0.040(4) 0.036(4) 0.062(5)
C16 0.040(3) 0.095(5) 0.056(4) 0.019(4) 0.023(3) 0.019(3)
C17 0.037(3) 0.034(3) 0.038(3) 0.013(2) 0.019(2) 0.014(2)
C18 0.044(3) 0.039(3) 0.042(3) 0.018(3) 0.020(3) 0.017(2)
C19 0.038(3) 0.050(4) 0.060(4) 0.023(3) 0.021(3) 0.016(3)
C20 0.047(4) 0.066(4) 0.070(4) 0.038(3) 0.038(3) 0.026(3)
C21 0.050(4) 0.062(4) 0.054(4) 0.033(3) 0.033(3) 0.025(3)
C22 0.042(3) 0.037(3) 0.045(3) 0.021(3) 0.021(3) 0.015(2)
C23 0.049(3) 0.048(4) 0.040(3) 0.018(3) 0.015(3) 0.016(3)
C24 0.089(5) 0.068(5) 0.048(4) 0.011(3) 0.018(3) 0.036(4)
C25 0.076(4) 0.061(4) 0.049(4) 0.027(3) 0.016(3) 0.026(3)
C26 0.043(3) 0.061(4) 0.048(3) 0.034(3) 0.022(3) 0.020(3)
C27 0.056(4) 0.063(4) 0.079(5) 0.042(4) 0.023(3) 0.024(3)
C28 0.061(4) 0.067(4) 0.053(4) 0.032(3) 0.022(3) 0.018(3)
C29 0.052(3) 0.045(3) 0.044(3) 0.027(3) 0.031(3) 0.029(3)
C30 0.063(4) 0.050(4) 0.044(3) 0.028(3) 0.023(3) 0.027(3)
C31 0.066(4) 0.052(4) 0.055(4) 0.034(3) 0.030(3) 0.020(3)
C32 0.111(5) 0.065(4) 0.067(4) 0.047(4) 0.061(4) 0.057(4)
C33 0.044(3) 0.041(3) 0.037(3) 0.023(3) 0.024(3) 0.022(3)
C34 0.044(3) 0.052(4) 0.044(3) 0.020(3) 0.025(3) 0.026(3)
C35 0.043(3) 0.057(4) 0.076(5) 0.012(4) 0.028(3) 0.017(3)
C36 0.054(4) 0.064(4) 0.047(4) 0.020(3) 0.019(3) 0.031(3)
C37 0.058(4) 0.087(5) 0.069(4) 0.047(4) 0.046(3) 0.037(3)
C38 0.053(3) 0.040(3) 0.034(3) 0.020(3) 0.024(3) 0.027(3)
C39 0.055(4) 0.044(3) 0.041(3) 0.014(3) 0.019(3) 0.020(3)
C40 0.080(4) 0.070(4) 0.048(4) 0.020(3) 0.026(3) 0.038(4)
C41 0.098(5) 0.039(4) 0.068(4) 0.022(3) 0.029(4) 0.024(3)
C42 0.063(4) 0.048(4) 0.060(4) 0.008(3) 0.018(3) 0.015(3)
C7A 0.157(9) 0.165(9) 0.168(9) 0.032(7) 0.070(7) 0.061(7)
C8A 0.176(7) 0.169(7) 0.174(7) 0.051(4) 0.061(4) 0.054(4)
C9A 0.174(7) 0.166(7) 0.171(7) 0.055(4) 0.064(4) 0.054(4)
C10A 0.180(7) 0.173(7) 0.177(7) 0.057(4) 0.065(4) 0.052(4)
C11A 0.184(10) 0.175(10) 0.178(10) 0.065(7) 0.060(7) 0.062(7)
C7B 0.125(15) 0.084(14) 0.144(18) 0.070(13) 0.084(15) 0.052(13)
C8B 0.117(14) 0.088(13) 0.140(17) 0.078(11) 0.104(14) 0.053(11)
C9B 0.117(13) 0.086(12) 0.145(17) 0.080(11) 0.101(14) 0.057(11)
C10B 0.116(13) 0.084(13) 0.144(17) 0.081(11) 0.103(14) 0.059(11)
C11B 0.105(14) 0.081(14) 0.132(17) 0.088(11) 0.105(14) 0.073(11)
C3S 0.026(4) 0.051(5) 0.053(5) 0.015(4) 0.012(3) 0.021(4)
C1S 0.020(6) 0.060(10) 0.091(12) 0.006(8) -0.007(7) 0.011(6)
C2S 0.024(7) 0.066(9) 0.123(13) 0.020(10) 0.010(7) 0.028(6)

loop_
_atom_type_symbol
_atom_type_description
_atom_type_scat_dispersion_real
_atom_type_scat_dispersion_imag
_atom_type_scat_source
C C 0.0033 0.0016 'International Tables Vol C Tables 4.2.6.8 and 6.1.1.4'
H H 0.0000 0.0000 'International Tables Vol C Tables 4.2.6.8 and 6.1.1.4'
N N 0.0061 0.0033 'International Tables Vol C Tables 4.2.6.8 and 6.1.1.4'
P P 0.1023 0.0942 'International Tables Vol C Tables 4.2.6.8 and 6.1.1.4'

loop_
_geom_angle_atom_site_label_1
_geom_angle_atom_site_label_2
_geom_angle_atom_site_label_3
_geom_angle
_geom_angle_site_symmetry_1
C1 P1 C33 115.6(2) .
C1 P1 P2 108.4(2) .
C33 P1 P2 76.0(3) .
C38 P2 P3 98.1(2) .
C38 P2 P1 76.1(3) .
P3 P2 P1 98.9(2) .
P3 P3 P2 104.1(2) 2_545
C3 N1 C2 110.4(4) .
C3 N1 C5 115.3(4) .
C2 N1 C5 133.1(4) .
C4 N2 C2 110.6(4) .
C4 N2 C17 117.2(4) .
C2 N2 C17 127.9(4) .
C2 C1 C29 124.0(5) .
C2 C1 P1 108.8(3) .
C29 C1 P1 126.0(4) .
C1 C2 N1 132.1(4) .
C1 C2 N2 125.5(5) .
N1 C2 N2 102.4(5) .
C4 C3 N1 107.9(4) .
C4 C3 H3A 126.1 .
N1 C3 H3A 126.1 .
C3 C4 N2 108.7(5) .
C3 C4 H4A 125.7 .
N2 C4 H4A 125.7 .
C10 C5 C6 122.7(5) .
C10 C5 N1 119.9(5) .
C6 C5 N1 117.0(5) .
C7 C6 C5 116.5(5) .
C7 C6 C11 119.9(5) .
C5 C6 C11 123.6(5) .
C8 C7 C6 121.6(6) .
C8 C7 H7A 119.2 .
C6 C7 H7A 119.2 .
C9 C8 C7 120.8(5) .
C9 C8 H8A 119.6 .
C7 C8 H8A 119.6 .
C8 C9 C10 120.8(6) .
C8 C9 H9A 119.6 .
C10 C9 H9A 119.6 .
C9 C10 C5 117.6(5) .
C9 C10 C14 120.1(5) .
C5 C10 C14 122.2(4) .
C12 C11 C6 111.3(5) .
C12 C11 C13 108.8(5) .
C6 C11 C13 112.5(5) .
C12 C11 H11A 108.0 .
C6 C11 H11A 108.0 .
C13 C11 H11A 108.0 .
C11 C12 H12A 109.5 .
C11 C12 H12B 109.5 .
H12A C12 H12B 109.5 .
C11 C12 H12C 109.5 .
H12A C12 H12C 109.5 .
H12B C12 H12C 109.5 .
C11 C13 H13A 109.5 .
C11 C13 H13B 109.5 .
H13A C13 H13B 109.5 .
C11 C13 H13C 109.5 .
H13A C13 H13C 109.5 .
H13B C13 H13C 109.5 .
C10 C14 C15 109.5(5) .
C10 C14 C16 113.9(5) .
C15 C14 C16 110.4(6) .
C10 C14 H14A 107.6 .
C15 C14 H14A 107.6 .
C16 C14 H14A 107.6 .
C14 C15 H15A 109.5 .
C14 C15 H15B 109.5 .
H15A C15 H15B 109.5 .
C14 C15 H15C 109.5 .
H15A C15 H15C 109.5 .
H15B C15 H15C 109.5 .
C14 C16 H16A 109.5 .
C14 C16 H16B 109.5 .
H16A C16 H16B 109.5 .
C14 C16 H16C 109.5 .
H16A C16 H16C 109.5 .
H16B C16 H16C 109.5 .
C22 C17 C18 122.2(5) .
C22 C17 N2 118.5(4) .
C18 C17 N2 118.6(5) .
C19 C18 C17 117.7(5) .
C19 C18 C23 119.4(5) .
C17 C18 C23 122.8(5) .
C20 C19 C18 120.7(5) .
C20 C19 H19A 119.7 .
C18 C19 H19A 119.7 .
C21 C20 C19 120.2(5) .
C21 C20 H20A 119.9 .
C19 C20 H20A 119.9 .
C20 C21 C22 121.6(5) .
C20 C21 H21A 119.2 .
C22 C21 H21A 119.2 .
C21 C22 C17 117.5(5) .
C21 C22 C26 119.5(5) .
C17 C22 C26 122.9(4) .
C18 C23 C24 111.2(5) .
C18 C23 C25 113.7(4) .
C24 C23 C25 109.0(5) .
C18 C23 H23A 107.6 .
C24 C23 H23A 107.6 .
C25 C23 H23A 107.6 .
C23 C24 H24A 109.5 .
C23 C24 H24B 109.5 .
H24A C24 H24B 109.5 .
C23 C24 H24C 109.5 .
H24A C24 H24C 109.5 .
H24B C24 H24C 109.5 .
C23 C25 H25A 109.5 .
C23 C25 H25B 109.5 .
H25A C25 H25B 109.5 .
C23 C25 H25C 109.5 .
H25A C25 H25C 109.5 .
H25B C25 H25C 109.5 .
C28 C26 C22 112.3(5) .
C28 C26 C27 110.4(5) .
C22 C26 C27 110.6(5) .
C28 C26 H26A 107.8 .
C22 C26 H26A 107.8 .
C27 C26 H26A 107.8 .
C26 C27 H27A 109.5 .
C26 C27 H27B 109.5 .
H27A C27 H27B 109.5 .
C26 C27 H27C 109.5 .
H27A C27 H27C 109.5 .
H27B C27 H27C 109.5 .
C26 C28 H28A 109.5 .
C26 C28 H28B 109.5 .
H28A C28 H28B 109.5 .
C26 C28 H28C 109.5 .
H28A C28 H28C 109.5 .
H28B C28 H28C 109.5 .
C30 C29 C31 109.9(4) .
C30 C29 C32 104.5(4) .
C31 C29 C32 106.0(5) .
C30 C29 C1 110.3(5) .
C31 C29 C1 114.8(4) .
C32 C29 C1 110.8(4) .
C29 C30 H30A 109.5 .
C29 C30 H30B 109.5 .
H30A C30 H30B 109.5 .
C29 C30 H30C 109.5 .
H30A C30 H30C 109.5 .
H30B C30 H30C 109.5 .
C29 C31 H31A 109.5 .
C29 C31 H31B 109.5 .
H31A C31 H31B 109.5 .
C29 C31 H31C 109.5 .
H31A C31 H31C 109.5 .
H31B C31 H31C 109.5 .
C29 C32 H32A 109.5 .
C29 C32 H32B 109.5 .
H32A C32 H32B 109.5 .
C29 C32 H32C 109.5 .
H32A C32 H32C 109.5 .
H32B C32 H32C 109.5 .
C38 C33 C34 134.0(5) .
C38 C33 P1 103.7(4) .
C34 C33 P1 120.6(4) .
C35 C34 C37 107.4(5) .
C35 C34 C33 111.4(4) .
C37 C34 C33 107.4(4) .
C35 C34 C36 106.8(5) .
C37 C34 C36 109.3(4) .
C33 C34 C36 114.4(4) .
C34 C35 H35A 109.5 .
C34 C35 H35B 109.5 .
H35A C35 H35B 109.5 .
C34 C35 H35C 109.5 .
H35A C35 H35C 109.5 .
H35B C35 H35C 109.5 .
C34 C36 H36A 109.5 .
C34 C36 H36B 109.5 .
H36A C36 H36B 109.5 .
C34 C36 H36C 109.5 .
H36A C36 H36C 109.5 .
H36B C36 H36C 109.5 .
C34 C37 H37A 109.5 .
C34 C37 H37B 109.5 .
H37A C37 H37B 109.5 .
C34 C37 H37C 109.5 .
H37A C37 H37C 109.5 .
H37B C37 H37C 109.5 .
C33 C38 C39 136.5(4) .
C33 C38 P2 103.4(4) .
C39 C38 P2 119.8(4) .
C40 C39 C38 113.5(5) .
C40 C39 C42 108.0(5) .
C38 C39 C42 111.4(4) .
C40 C39 C41 110.3(5) .
C38 C39 C41 107.5(5) .
C42 C39 C41 105.9(5) .
C39 C40 H40A 109.5 .
C39 C40 H40B 109.5 .
H40A C40 H40B 109.5 .
C39 C40 H40C 109.5 .
H40A C40 H40C 109.5 .
H40B C40 H40C 109.5 .
C39 C41 H41A 109.5 .
C39 C41 H41B 109.5 .
H41A C41 H41B 109.5 .
C39 C41 H41C 109.5 .
H41A C41 H41C 109.5 .
H41B C41 H41C 109.5 .
C39 C42 H42A 109.5 .
C39 C42 H42B 109.5 .
H42A C42 H42B 109.5 .
C39 C42 H42C 109.5 .
H42A C42 H42C 109.5 .
H42B C42 H42C 109.5 .
C8A C7A H7AA 109.5 .
C8A C7A H7AB 109.5 .
H7AA C7A H7AB 109.5 .
C8A C7A H7AC 109.5 .
H7AA C7A H7AC 109.5 .
H7AB C7A H7AC 109.5 .
C7A C8A C9A 117(3) .
C7A C8A H8AA 108.0 .
C9A C8A H8AA 108.0 .
C7A C8A H8AB 108.0 .
C9A C8A H8AB 108.0 .
H8AA C8A H8AB 107.3 .
C10A C9A C8A 129(2) .
C10A C9A H9AA 105.0 .
C8A C9A H9AA 105.0 .
C10A C9A H9AB 105.0 .
C8A C9A H9AB 105.0 .
H9AA C9A H9AB 105.9 .
C9A C10A C11A 160(3) .
C9A C10A H10A 96.3 .
C11A C10A H10A 96.3 .
C9A C10A H10B 96.3 .
C11A C10A H10B 96.3 .
H10A C10A H10B 103.4 .
C10A C11A H11B 109.5 .
C10A C11A H11C 109.5 .
H11B C11A H11C 109.5 .
C10A C11A H11D 109.5 .
H11B C11A H11D 109.5 .
H11C C11A H11D 109.5 .
C8B C7B H7BA 109.5 .
C8B C7B H7BB 109.5 .
H7BA C7B H7BB 109.5 .
C8B C7B H7BC 109.5 .
H7BA C7B H7BC 109.5 .
H7BB C7B H7BC 109.5 .
C7B C8B C9B 134(4) .
C7B C8B H8BA 103.6 .
C9B C8B H8BA 103.6 .
C7B C8B H8BB 103.6 .
C9B C8B H8BB 103.6 .
H8BA C8B H8BB 105.3 .
C8B C9B C10B 101(3) .
C8B C9B H9BA 111.7 .
C10B C9B H9BA 111.7 .
C8B C9B H9BB 111.7 .
C10B C9B H9BB 111.7 .
H9BA C9B H9BB 109.4 .
C11B C10B C9B 121(3) .
C11B C10B H10C 107.1 .
C9B C10B H10C 107.1 .
C11B C10B H10D 107.1 .
C9B C10B H10D 107.1 .
H10C C10B H10D 106.8 .
C10B C11B H11E 109.5 .
C10B C11B H11F 109.5 .
H11E C11B H11F 109.5 .
C10B C11B H11G 109.5 .
H11E C11B H11G 109.5 .
H11F C11B H11G 109.5 .
C1S C3S C2S 117.7(14) 2_334
C1S C3S H3SA 121.2 2_334
C2S C3S H3SA 121.2 .
C3S C1S C2S 126.9(16) 2_334
C3S C1S H1SA 116.5 2_334
C2S C1S H1SA 116.5 .
C1S C2S C3S 115.0(13) .
C1S C2S H2SA 122.5 .
C3S C2S H2SA 122.5 .

loop_
_geom_bond_atom_site_label_1
_geom_bond_atom_site_label_2
_geom_bond_distance
_geom_bond_site_symmetry_2
P1 C1 1.840(8) .
P1 C33 1.903(7) .
P1 P2 2.307(7) .
P2 C38 1.905(7) .
P2 P3 2.265(7) .
P3 P3 1.997(6) 2_545
N1 C3 1.428(8) .
N1 C2 1.431(7) .
N1 C5 1.483(7) .
N2 C4 1.411(7) .
N2 C2 1.432(7) .
N2 C17 1.474(7) .
C1 C2 1.424(8) .
C1 C29 1.593(8) .
C3 C4 1.341(7) .
C3 H3A 0.9500 .
C4 H4A 0.9500 .
C5 C10 1.432(8) .
C5 C6 1.444(9) .
C6 C7 1.424(8) .
C6 C11 1.565(9) .
C7 C8 1.406(9) .
C7 H7A 0.9500 .
C8 C9 1.404(9) .
C8 H8A 0.9500 .
C9 C10 1.424(8) .
C9 H9A 0.9500 .
C10 C14 1.555(9) .
C11 C12 1.561(10) .
C11 C13 1.579(9) .
C11 H11A 1.0000 .
C12 H12A 0.9800 .
C12 H12B 0.9800 .
C12 H12C 0.9800 .
C13 H13A 0.9800 .
C13 H13B 0.9800 .
C13 H13C 0.9800 .
C14 C15 1.562(9) .
C14 C16 1.569(9) .
C14 H14A 1.0000 .
C15 H15A 0.9800 .
C15 H15B 0.9800 .
C15 H15C 0.9800 .
C16 H16A 0.9800 .
C16 H16B 0.9800 .
C16 H16C 0.9800 .
C17 C22 1.427(8) .
C17 C18 1.446(8) .
C18 C19 1.425(8) .
C18 C23 1.541(9) .
C19 C20 1.414(9) .
C19 H19A 0.9500 .
C20 C21 1.413(8) .
C20 H20A 0.9500 .
C21 C22 1.419(8) .
C21 H21A 0.9500 .
C22 C26 1.566(8) .
C23 C24 1.556(9) .
C23 C25 1.567(8) .
C23 H23A 1.0000 .
C24 H24A 0.9800 .
C24 H24B 0.9800 .
C24 H24C 0.9800 .
C25 H25A 0.9800 .
C25 H25B 0.9800 .
C25 H25C 0.9800 .
C26 C28 1.552(9) .
C26 C27 1.566(10) .
C26 H26A 1.0000 .
C27 H27A 0.9800 .
C27 H27B 0.9800 .
C27 H27C 0.9800 .
C28 H28A 0.9800 .
C28 H28B 0.9800 .
C28 H28C 0.9800 .
C29 C30 1.563(9) .
C29 C31 1.576(9) .
C29 C32 1.580(8) .
C30 H30A 0.9800 .
C30 H30B 0.9800 .
C30 H30C 0.9800 .
C31 H31A 0.9800 .
C31 H31B 0.9800 .
C31 H31C 0.9800 .
C32 H32A 0.9800 .
C32 H32B 0.9800 .
C32 H32C 0.9800 .
C33 C38 1.398(8) .
C33 C34 1.579(9) .
C34 C35 1.546(9) .
C34 C37 1.561(9) .
C34 C36 1.579(9) .
C35 H35A 0.9800 .
C35 H35B 0.9800 .
C35 H35C 0.9800 .
C36 H36A 0.9800 .
C36 H36B 0.9800 .
C36 H36C 0.9800 .
C37 H37A 0.9800 .
C37 H37B 0.9800 .
C37 H37C 0.9800 .
C38 C39 1.566(9) .
C39 C40 1.558(9) .
C39 C42 1.566(9) .
C39 C41 1.586(9) .
C40 H40A 0.9800 .
C40 H40B 0.9800 .
C40 H40C 0.9800 .
C41 H41A 0.9800 .
C41 H41B 0.9800 .
C41 H41C 0.9800 .
C42 H42A 0.9800 .
C42 H42B 0.9800 .
C42 H42C 0.9800 .
C7A C8A 0.94(3) .
C7A H7AA 0.9800 .
C7A H7AB 0.9800 .
C7A H7AC 0.9800 .
C8A C9A 1.57(3) .
C8A H8AA 0.9900 .
C8A H8AB 0.9900 .
C9A C10A 1.41(3) .
C9A H9AA 0.9900 .
C9A H9AB 0.9900 .
C10A C11A 1.70(3) .
C10A H10A 0.9900 .
C10A H10B 0.9900 .
C11A H11B 0.9800 .
C11A H11C 0.9800 .
C11A H11D 0.9800 .
C7B C8B 1.22(3) .
C7B H7BA 0.9800 .
C7B H7BB 0.9800 .
C7B H7BC 0.9800 .
C8B C9B 1.22(3) .
C8B H8BA 0.9900 .
C8B H8BB 0.9900 .
C9B C10B 1.65(5) .
C9B H9BA 0.9900 .
C9B H9BB 0.9900 .
C10B C11B 1.23(5) .
C10B H10C 0.9900 .
C10B H10D 0.9900 .
C11B H11E 0.9800 .
C11B H11F 0.9800 .
C11B H11G 0.9800 .
C3S C1S 1.104(16) 2_334
C3S C2S 1.475(19) .
C3S H3SA 0.9500 .
C1S C3S 1.104(16) 2_334
C1S C2S 1.343(19) .
C1S H1SA 0.9500 .
C2S H2SA 0.9500 .
